data_7054987
loop_
_publ_author_name
'Ulbrich, Ana H. D. P. S.'
'Milani, Jorge L. S.'
'Roisnel, Thierry'
'Carpentier, Jean-Fran\,cois'
'Casagrande, Osvaldo L.'

_publ_section_title
;
 Zwitterionic Ni(ii) complexes bearing pyrazolyl-ether-imidazolium
 ligands: synthesis, structural characterization and use in ethylene
 oligomerization
;
_journal_issue 9
_journal_name_full 'New J. Chem.'
_journal_page_first 7234
_journal_paper_doi 10.1039/C5NJ01538C
_journal_volume 39
_journal_year 2015
_chemical_compound_source 'synthesis as described'
_chemical_formula_moiety 'C13 H21 N4 O, F6 P'
_chemical_formula_sum 'C13 H21 F6 N4 O P'
_chemical_formula_weight 394.31
_chemical_name_systematic
;
 ?
;
_space_group_IT_number 2
_symmetry_cell_setting triclinic
_symmetry_Int_Tables_number 2
_symmetry_space_group_name_Hall '-P 1'
_symmetry_space_group_name_H-M 'P -1'
_atom_sites_solution_hydrogens geom
_atom_sites_solution_primary direct
_atom_sites_solution_secondary difmap
_audit_conform_dict_location ftp://ftp.iucr.org/pub/cif_core.dic
_audit_conform_dict_name cif_core.dic
_audit_conform_dict_version 2.3
_audit_creation_date 2009-04-24T09:28:20-00:00
_audit_creation_method 'WinGX routine CIF_UPDATE'
_audit_update_record
;
2015-03-23 deposited with the CCDC.
2015-07-10 downloaded from the CCDC.
;
_cell_angle_alpha 93.277(11)
_cell_angle_beta 99.516(13)
_cell_angle_gamma 96.900(11)
_cell_formula_units_Z 2
_cell_length_a 7.3802(11)
_cell_length_b 8.3070(14)
_cell_length_c 14.538(2)
_cell_measurement_reflns_used 18923
_cell_measurement_temperature 120(2)
_cell_measurement_theta_max 27.485
_cell_measurement_theta_min 2.91
_cell_measurement_wavelength 0.71073
_cell_volume 870.0(2)
_computing_cell_refinement 'Dirax/lsq (Duisenberg & Schreurs, 1989-2000)'
_computing_data_collection 'Collect (Bruker AXS BV, 1997-2004)'
_computing_data_reduction 'EvalCCD (Duisenberg & Schreurs 1990-2000)'
_computing_molecular_graphics 'Ortep-3 for Windows (Farrugia, 1997)'
_computing_publication_material 'WinGX publication routines (Farrugia, 1999)'
_computing_structure_refinement 'SHELXL-97 (Sheldrick, 1997)'
_computing_structure_solution 'SIR97 (Altomare et al., 1999)'
_diffrn_ambient_temperature 120(2)
_diffrn_detector 'CCD plate'
_diffrn_detector_area_resol_mean 9
_diffrn_measured_fraction_theta_full 0.997
_diffrn_measured_fraction_theta_max 0.995
_diffrn_measurement_device '95mm CCD camera on \k-goniostat'
_diffrn_measurement_device_type KappaCCD
_diffrn_measurement_method 'CCD rotation images, thick slices'
_diffrn_orient_matrix_type 'by Bruker AXS Collect from scalepack cell'
_diffrn_orient_matrix_UB_11 0.26594E-2
_diffrn_orient_matrix_UB_12 0.100665
_diffrn_orient_matrix_UB_13 -0.347195E-1
_diffrn_orient_matrix_UB_21 -0.127566
_diffrn_orient_matrix_UB_22 0.132885E-1
_diffrn_orient_matrix_UB_23 0.113931E-1
_diffrn_orient_matrix_UB_31 0.543257E-1
_diffrn_orient_matrix_UB_32 0.67134E-1
_diffrn_orient_matrix_UB_33 0.596407E-1
_diffrn_radiation_monochromator graphite
_diffrn_radiation_probe x-ray
_diffrn_radiation_type MoK\a
_diffrn_radiation_wavelength 0.71073
_diffrn_reflns_av_R_equivalents 0.0477
_diffrn_reflns_av_unetI/netI 0.0445
_diffrn_reflns_limit_h_max 9
_diffrn_reflns_limit_h_min -9
_diffrn_reflns_limit_k_max 10
_diffrn_reflns_limit_k_min -10
_diffrn_reflns_limit_l_max 18
_diffrn_reflns_limit_l_min -18
_diffrn_reflns_number 15450
_diffrn_reflns_theta_full 25
_diffrn_reflns_theta_max 27.48
_diffrn_reflns_theta_min 3.5
_diffrn_source 'Enraf Nonius FR590'
_exptl_absorpt_coefficient_mu 0.228
_exptl_absorpt_correction_T_max 0.971
_exptl_absorpt_correction_T_min 0.957
_exptl_absorpt_correction_type multi-scan
_exptl_absorpt_process_details
;
  [Sheldrick, G.M. (2002). SADABS Bruker AXS Inc., Madison, Wisconsin, USA]
;
_exptl_crystal_colour colourless
_exptl_crystal_density_diffrn 1.505
_exptl_crystal_density_method 'not measured'
_exptl_crystal_description prism
_exptl_crystal_F_000 408
_exptl_crystal_size_max 0.15
_exptl_crystal_size_mid 0.14
_exptl_crystal_size_min 0.13
_refine_diff_density_max 0.296
_refine_diff_density_min -0.42
_refine_diff_density_rms 0.079
_refine_ls_extinction_method none
_refine_ls_goodness_of_fit_ref 1.046
_refine_ls_hydrogen_treatment constr
_refine_ls_matrix_type full
_refine_ls_number_parameters 232
_refine_ls_number_reflns 3980
_refine_ls_number_restraints 0
_refine_ls_restrained_S_all 1.046
_refine_ls_R_factor_all 0.0496
_refine_ls_R_factor_gt 0.0348
_refine_ls_shift/su_max 0.005
_refine_ls_shift/su_mean 0
_refine_ls_structure_factor_coef Fsqd
_refine_ls_weighting_details 'calc w=1/[\s^2^(Fo^2^)+(0.0503P)^2^+0.1748P] where P=(Fo^2^+2Fc^2^)/3'
_refine_ls_weighting_scheme calc
_refine_ls_wR_factor_gt 0.0918
_refine_ls_wR_factor_ref 0.0978
_reflns_number_gt 3166
_reflns_number_total 3980
_reflns_threshold_expression >2sigma(I)
_cod_data_source_file c5nj01538c2.cif
_cod_data_source_block job
_cod_depositor_comments 'Adding full bibliography for 7054987--7054991.cif.'
_cod_database_code 7054987

loop_
_symmetry_equiv_pos_as_xyz
'x, y, z'
'-x, -y, -z'

loop_
_atom_site_label
_atom_site_type_symbol
_atom_site_fract_x
_atom_site_fract_y
_atom_site_fract_z
_atom_site_U_iso_or_equiv
_atom_site_adp_type
_atom_site_occupancy
_atom_site_symmetry_multiplicity
_atom_site_calc_flag
_atom_site_refinement_flags
C1 C 1.1856(2) 0.92553(19) 0.42928(11) 0.0298(4) Uani 1 1 d .
H1A H 1.3036 0.8821 0.4447 0.045 Uiso 1 1 calc R
H1B H 1.1152 0.9103 0.4804 0.045 Uiso 1 1 calc R
H1C H 1.2095 1.0418 0.4205 0.045 Uiso 1 1 calc R
C2 C 1.0765(2) 0.83792(16) 0.34130(10) 0.0222(3) Uani 1 1 d .
C3 C 0.9046(2) 0.73906(17) 0.32783(11) 0.0255(3) Uani 1 1 d .
H3 H 0.8302 0.7139 0.3739 0.031 Uiso 1 1 calc R
C4 C 0.8657(2) 0.68624(17) 0.23466(11) 0.0235(3) Uani 1 1 d .
C5 C 0.7067(2) 0.5746(2) 0.17954(13) 0.0337(4) Uani 1 1 d .
H5A H 0.6443 0.6316 0.1288 0.05 Uiso 1 1 calc R
H5B H 0.619 0.5396 0.2205 0.05 Uiso 1 1 calc R
H5C H 0.7523 0.4793 0.1531 0.05 Uiso 1 1 calc R
N6 N 1.00927(16) 0.75575(13) 0.19629(8) 0.0189(3) Uani 1 1 d .
N7 N 1.14187(16) 0.84758(13) 0.26093(8) 0.0194(3) Uani 1 1 d .
C8 C 1.0473(2) 0.72695(16) 0.10217(10) 0.0206(3) Uani 1 1 d .
H8A H 1.0967 0.8311 0.08 0.025 Uiso 1 1 calc R
H8B H 0.9306 0.6838 0.0595 0.025 Uiso 1 1 calc R
C9 C 1.1860(2) 0.60730(16) 0.09958(10) 0.0211(3) Uani 1 1 d .
H9A H 1.2242 0.6012 0.0375 0.025 Uiso 1 1 calc R
H9B H 1.2976 0.6425 0.1476 0.025 Uiso 1 1 calc R
O10 O 1.09887(13) 0.45186(11) 0.11765(7) 0.0197(2) Uani 1 1 d .
C11 C 1.22837(19) 0.34561(16) 0.14956(10) 0.0204(3) Uani 1 1 d .
H11A H 1.3069 0.3924 0.2092 0.025 Uiso 1 1 calc R
H11B H 1.3096 0.33 0.1029 0.025 Uiso 1 1 calc R
C12 C 1.1218(2) 0.18510(16) 0.16366(10) 0.0206(3) Uani 1 1 d .
H12A H 1.0471 0.138 0.1031 0.025 Uiso 1 1 calc R
H12B H 1.2102 0.1088 0.1853 0.025 Uiso 1 1 calc R
N13 N 0.99807(16) 0.20302(13) 0.23267(8) 0.0182(3) Uani 1 1 d .
C14 C 0.84203(19) 0.10442(16) 0.23209(10) 0.0190(3) Uani 1 1 d .
H14 H 0.7934 0.0154 0.1874 0.023 Uiso 1 1 calc R
C15 C 1.0223(2) 0.31566(17) 0.30840(10) 0.0245(3) Uani 1 1 d .
H15 H 1.1225 0.4006 0.3261 0.029 Uiso 1 1 calc R
C16 C 0.8769(2) 0.28275(17) 0.35263(10) 0.0248(3) Uani 1 1 d .
H16 H 0.8556 0.3404 0.4073 0.03 Uiso 1 1 calc R
N17 N 0.76504(17) 0.15009(14) 0.30386(8) 0.0209(3) Uani 1 1 d .
C18 C 0.5928(2) 0.06795(19) 0.32793(11) 0.0284(3) Uani 1 1 d .
H18A H 0.5121 0.0165 0.2709 0.043 Uiso 1 1 calc R
H18B H 0.5291 0.1479 0.3578 0.043 Uiso 1 1 calc R
H18C H 0.6226 -0.0152 0.3711 0.043 Uiso 1 1 calc R
P1 P 0.5 0 0 0.01826(13) Uani 1 2 d S
F11 F 0.47107(13) -0.06526(11) 0.09871(6) 0.0330(2) Uani 1 1 d .
F12 F 0.42416(13) -0.17660(10) -0.05045(7) 0.0320(2) Uani 1 1 d .
F13 F 0.70820(12) -0.04633(11) 0.01681(6) 0.0305(2) Uani 1 1 d .
P2 P 0.5 0.5 0.5 0.02352(14) Uani 1 2 d S
F21 F 0.50850(14) 0.53973(13) 0.60999(7) 0.0394(3) Uani 1 1 d .
F22 F 0.28848(13) 0.53506(12) 0.48065(7) 0.0381(3) Uani 1 1 d .
F23 F 0.43228(15) 0.31303(11) 0.50985(8) 0.0447(3) Uani 1 1 d .

loop_
_atom_site_aniso_label
_atom_site_aniso_U_11
_atom_site_aniso_U_22
_atom_site_aniso_U_33
_atom_site_aniso_U_23
_atom_site_aniso_U_13
_atom_site_aniso_U_12
C1 0.0384(9) 0.0282(8) 0.0244(8) 0.0025(6) 0.0095(7) 0.0050(7)
C2 0.0276(8) 0.0172(6) 0.0247(8) 0.0043(6) 0.0096(6) 0.0064(6)
C3 0.0274(8) 0.0223(7) 0.0308(8) 0.0069(6) 0.0136(7) 0.0053(6)
C4 0.0190(7) 0.0181(7) 0.0357(9) 0.0057(6) 0.0090(6) 0.0042(6)
C5 0.0211(8) 0.0335(9) 0.0451(10) 0.0028(7) 0.0063(7) -0.0025(6)
N6 0.0184(6) 0.0155(5) 0.0235(6) 0.0024(5) 0.0056(5) 0.0023(5)
N7 0.0212(6) 0.0156(5) 0.0216(6) 0.0019(5) 0.0048(5) 0.0020(5)
C8 0.0253(7) 0.0156(6) 0.0214(7) 0.0024(5) 0.0052(6) 0.0021(6)
C9 0.0239(7) 0.0150(6) 0.0261(8) 0.0030(6) 0.0107(6) 0.0000(5)
O10 0.0191(5) 0.0133(4) 0.0276(5) 0.0044(4) 0.0060(4) 0.0020(4)
C11 0.0203(7) 0.0179(7) 0.0249(8) 0.0030(6) 0.0072(6) 0.0044(6)
C12 0.0245(7) 0.0169(6) 0.0235(7) 0.0027(6) 0.0107(6) 0.0058(6)
N13 0.0219(6) 0.0146(5) 0.0190(6) 0.0018(4) 0.0056(5) 0.0032(4)
C14 0.0209(7) 0.0175(6) 0.0187(7) -0.0004(5) 0.0039(6) 0.0031(5)
C15 0.0295(8) 0.0197(7) 0.0225(8) -0.0043(6) 0.0054(6) -0.0028(6)
C16 0.0319(8) 0.0213(7) 0.0208(7) -0.0048(6) 0.0072(6) 0.0006(6)
N17 0.0210(6) 0.0210(6) 0.0211(6) 0.0006(5) 0.0054(5) 0.0031(5)
C18 0.0225(8) 0.0326(8) 0.0310(8) -0.0011(7) 0.0109(7) -0.0002(6)
P1 0.0189(3) 0.0181(2) 0.0182(3) -0.00038(19) 0.0060(2) 0.00105(19)
F11 0.0326(5) 0.0431(6) 0.0221(5) 0.0078(4) 0.0077(4) -0.0061(4)
F12 0.0354(5) 0.0204(4) 0.0372(6) -0.0061(4) 0.0031(4) -0.0008(4)
F13 0.0229(5) 0.0372(5) 0.0319(5) -0.0041(4) 0.0049(4) 0.0088(4)
P2 0.0233(3) 0.0241(3) 0.0228(3) -0.0071(2) 0.0064(2) 0.0025(2)
F21 0.0389(6) 0.0545(6) 0.0249(5) -0.0096(4) 0.0081(4) 0.0096(5)
F22 0.0255(5) 0.0500(6) 0.0372(6) -0.0147(5) 0.0036(4) 0.0102(4)
F23 0.0506(7) 0.0267(5) 0.0564(7) -0.0017(5) 0.0153(5) -0.0021(5)

loop_
_atom_type_symbol
_atom_type_description
_atom_type_scat_dispersion_real
_atom_type_scat_dispersion_imag
_atom_type_scat_source
C C 0.0033 0.0016 'International Tables Vol C Tables 4.2.6.8 and 6.1.1.4'
H H 0 0 'International Tables Vol C Tables 4.2.6.8 and 6.1.1.4'
N N 0.0061 0.0033 'International Tables Vol C Tables 4.2.6.8 and 6.1.1.4'
O O 0.0106 0.006 'International Tables Vol C Tables 4.2.6.8 and 6.1.1.4'
F F 0.0171 0.0103 'International Tables Vol C Tables 4.2.6.8 and 6.1.1.4'
P P 0.1023 0.0942 'International Tables Vol C Tables 4.2.6.8 and 6.1.1.4'

loop_
_exptl_crystal_face_index_h
_exptl_crystal_face_index_k
_exptl_crystal_face_index_l
_exptl_crystal_face_perp_dist
-1 3 -11 0.112
14 1 -3 0.06
7 -6 19 0.029
-17 -1 3 0.074
1 17 1 0.072
0 -1 0 0.064
-3 1 16 0.053
3 -1 -10 0.108

loop_
_geom_angle_atom_site_label_1
_geom_angle_atom_site_label_2
_geom_angle_atom_site_label_3
_geom_angle
_geom_angle_site_symmetry_1
_geom_angle_site_symmetry_3
C2 C1 H1A 109.5 . .
C2 C1 H1B 109.5 . .
H1A C1 H1B 109.5 . .
C2 C1 H1C 109.5 . .
H1A C1 H1C 109.5 . .
H1B C1 H1C 109.5 . .
N7 C2 C3 110.97(13) . .
N7 C2 C1 120.09(13) . .
C3 C2 C1 128.94(13) . .
C4 C3 C2 106.03(13) . .
C4 C3 H3 127 . .
C2 C3 H3 127 . .
N6 C4 C3 106.04(13) . .
N6 C4 C5 122.94(14) . .
C3 C4 C5 131.01(14) . .
C4 C5 H5A 109.5 . .
C4 C5 H5B 109.5 . .
H5A C5 H5B 109.5 . .
C4 C5 H5C 109.5 . .
H5A C5 H5C 109.5 . .
H5B C5 H5C 109.5 . .
C4 N6 N7 112.41(12) . .
C4 N6 C8 128.68(12) . .
N7 N6 C8 118.35(11) . .
C2 N7 N6 104.52(11) . .
N6 C8 C9 111.18(11) . .
N6 C8 H8A 109.4 . .
C9 C8 H8A 109.4 . .
N6 C8 H8B 109.4 . .
C9 C8 H8B 109.4 . .
H8A C8 H8B 108 . .
O10 C9 C8 107.79(11) . .
O10 C9 H9A 110.1 . .
C8 C9 H9A 110.1 . .
O10 C9 H9B 110.1 . .
C8 C9 H9B 110.1 . .
H9A C9 H9B 108.5 . .
C11 O10 C9 112.70(10) . .
O10 C11 C12 108.10(11) . .
O10 C11 H11A 110.1 . .
C12 C11 H11A 110.1 . .
O10 C11 H11B 110.1 . .
C12 C11 H11B 110.1 . .
H11A C11 H11B 108.4 . .
N13 C12 C11 111.88(11) . .
N13 C12 H12A 109.2 . .
C11 C12 H12A 109.2 . .
N13 C12 H12B 109.2 . .
C11 C12 H12B 109.2 . .
H12A C12 H12B 107.9 . .
C14 N13 C15 108.22(12) . .
C14 N13 C12 123.69(12) . .
C15 N13 C12 128.05(12) . .
N17 C14 N13 109.16(12) . .
N17 C14 H14 125.4 . .
N13 C14 H14 125.4 . .
C16 C15 N13 107.11(13) . .
C16 C15 H15 126.4 . .
N13 C15 H15 126.4 . .
C15 C16 N17 107.34(13) . .
C15 C16 H16 126.3 . .
N17 C16 H16 126.3 . .
C14 N17 C16 108.16(12) . .
C14 N17 C18 125.18(13) . .
C16 N17 C18 126.63(12) . .
N17 C18 H18A 109.5 . .
N17 C18 H18B 109.5 . .
H18A C18 H18B 109.5 . .
N17 C18 H18C 109.5 . .
H18A C18 H18C 109.5 . .
H18B C18 H18C 109.5 . .
F12 P1 F12 180 2_655 .
F12 P1 F11 90.16(5) 2_655 2_655
F12 P1 F11 89.84(5) . 2_655
F12 P1 F11 89.84(5) 2_655 .
F12 P1 F11 90.16(5) . .
F11 P1 F11 180.00(2) 2_655 .
F12 P1 F13 90.37(5) 2_655 2_655
F12 P1 F13 89.63(5) . 2_655
F11 P1 F13 89.89(5) 2_655 2_655
F11 P1 F13 90.11(5) . 2_655
F12 P1 F13 89.63(5) 2_655 .
F12 P1 F13 90.37(5) . .
F11 P1 F13 90.11(5) 2_655 .
F11 P1 F13 89.89(5) . .
F13 P1 F13 180 2_655 .
F23 P2 F23 180 2_666 .
F23 P2 F21 90.30(6) 2_666 2_666
F23 P2 F21 89.70(6) . 2_666
F23 P2 F21 89.70(6) 2_666 .
F23 P2 F21 90.30(6) . .
F21 P2 F21 180.00(11) 2_666 .
F23 P2 F22 90.00(6) 2_666 2_666
F23 P2 F22 90.00(6) . 2_666
F21 P2 F22 89.95(5) 2_666 2_666
F21 P2 F22 90.05(5) . 2_666
F23 P2 F22 90.00(6) 2_666 .
F23 P2 F22 90.00(6) . .
F21 P2 F22 90.05(5) 2_666 .
F21 P2 F22 89.95(5) . .
F22 P2 F22 179.999(17) 2_666 .

loop_
_geom_bond_atom_site_label_1
_geom_bond_atom_site_label_2
_geom_bond_distance
_geom_bond_site_symmetry_2
C1 C2 1.492(2) .
C1 H1A 0.98 .
C1 H1B 0.98 .
C1 H1C 0.98 .
C2 N7 1.3388(18) .
C2 C3 1.404(2) .
C3 C4 1.372(2) .
C3 H3 0.95 .
C4 N6 1.3609(18) .
C4 C5 1.491(2) .
C5 H5A 0.98 .
C5 H5B 0.98 .
C5 H5C 0.98 .
N6 N7 1.3628(17) .
N6 C8 1.4541(18) .
C8 C9 1.5131(19) .
C8 H8A 0.99 .
C8 H8B 0.99 .
C9 O10 1.4300(15) .
C9 H9A 0.99 .
C9 H9B 0.99 .
O10 C11 1.4179(16) .
C11 C12 1.5069(18) .
C11 H11A 0.99 .
C11 H11B 0.99 .
C12 N13 1.4770(17) .
C12 H12A 0.99 .
C12 H12B 0.99 .
N13 C14 1.3291(18) .
N13 C15 1.3773(19) .
C14 N17 1.3260(18) .
C14 H14 0.95 .
C15 C16 1.348(2) .
C15 H15 0.95 .
C16 N17 1.3775(19) .
C16 H16 0.95 .
N17 C18 1.4730(18) .
C18 H18A 0.98 .
C18 H18B 0.98 .
C18 H18C 0.98 .
P1 F12 1.5960(9) 2_655
P1 F12 1.5960(9) .
P1 F11 1.6003(9) 2_655
P1 F11 1.6004(9) .
P1 F13 1.6117(9) 2_655
P1 F13 1.6117(9) .
P2 F23 1.5953(10) 2_666
P2 F23 1.5953(10) .
P2 F21 1.6035(9) 2_666
P2 F21 1.6035(9) .
P2 F22 1.6044(10) 2_666
P2 F22 1.6045(10) .

loop_
_geom_torsion_atom_site_label_1
_geom_torsion_atom_site_label_2
_geom_torsion_atom_site_label_3
_geom_torsion_atom_site_label_4
_geom_torsion
N7 C2 C3 C4 0.33(16)
C1 C2 C3 C4 -179.28(14)
C2 C3 C4 N6 -1.20(15)
C2 C3 C4 C5 177.87(15)
C3 C4 N6 N7 1.73(15)
C5 C4 N6 N7 -177.43(13)
C3 C4 N6 C8 172.83(13)
C5 C4 N6 C8 -6.3(2)
C3 C2 N7 N6 0.68(15)
C1 C2 N7 N6 -179.67(12)
C4 N6 N7 C2 -1.50(14)
C8 N6 N7 C2 -173.62(11)
C4 N6 C8 C9 -97.37(16)
N7 N6 C8 C9 73.28(14)
N6 C8 C9 O10 68.03(15)
C8 C9 O10 C11 -159.01(11)
C9 O10 C11 C12 -178.45(11)
O10 C11 C12 N13 -59.51(15)
C11 C12 N13 C14 152.13(13)
C11 C12 N13 C15 -30.1(2)
C15 N13 C14 N17 0.43(16)
C12 N13 C14 N17 178.57(12)
C14 N13 C15 C16 -0.34(16)
C12 N13 C15 C16 -178.38(13)
N13 C15 C16 N17 0.13(17)
N13 C14 N17 C16 -0.35(16)
N13 C14 N17 C18 -178.42(12)
C15 C16 N17 C14 0.13(17)
C15 C16 N17 C18 178.17(14)
